data_7020066
loop_
_publ_author_name
'Fischer, Niko'
'H\"ull, Katharina'
'Klap\"otke, Thomas M'
'Stierstorfer, J\"org'
'Laus, Gerhard'
'Hummel, Michael'
'Froschauer, Carmen'
'Wurst, Klaus'
'Schottenberger, Herwig'

_publ_section_title
;
 5,5'-Azoxytetrazolates - a new nitrogen-rich dianion and its comparison
 to 5,5'-azotetrazolate.
;
_journal_issue 36
_journal_name_full 'Dalton transactions (Cambridge, England : 2003)'
_journal_page_first 11201
_journal_page_last 11211
_journal_paper_doi 10.1039/c2dt31217d
_journal_volume 41
_journal_year 2012
_chemical_formula_moiety 'C2 N10 O, 2(H4 N O), 2(H2 O)'
_chemical_formula_sum 'C2 H12 N12 O5'
_chemical_formula_weight 284.24
_chemical_name_common 'dihydroxylammonium 5,5-azoxy-tetrazolate dihydrate'
_chemical_name_systematic 'dihydroxylammonium 5,5-azoxy-tetrazolate dihydrate'
_space_group_IT_number 14
_symmetry_cell_setting monoclinic
_symmetry_Int_Tables_number 14
_symmetry_space_group_name_Hall '-P 2ybc'
_symmetry_space_group_name_H-M 'P 1 21/c 1'
_atom_sites_solution_hydrogens geom
_atom_sites_solution_primary direct
_atom_sites_solution_secondary difmap
_audit_creation_date
;
'Wed Jan 05 10:56:51 2011'
;
_audit_creation_method SHELXL-97
_audit_update_record 13.01.2011
_cell_angle_alpha 90.00
_cell_angle_beta 102.014(7)
_cell_angle_gamma 90.00
_cell_formula_units_Z 4
_cell_length_a 8.0709(6)
_cell_length_b 22.2329(15)
_cell_length_c 6.7382(6)
_cell_measurement_reflns_used 1447
_cell_measurement_temperature 173(2)
_cell_measurement_theta_max 29.9984
_cell_measurement_theta_min 4.4196
_cell_volume 1182.62(16)
_computing_cell_refinement
;
CrysAlis RED, Oxford Diffraction Ltd.,
Version 1.171.27p5 beta (release 01-04-2005 CrysAlis171 .NET)
(compiled Apr 1 2005,17:53:34)
;
_computing_data_collection
;
CrysAlis CCD, Oxford Diffraction Ltd.,
Version 1.171.27p5 beta (release 01-04-2005 CrysAlis171 .NET)
(compiled Apr 1 2005,17:53:34)
;
_computing_data_reduction
;
CrysAlis RED, Oxford Diffraction Ltd.,
Version 1.171.27p5 beta (release 01-04-2005 CrysAlis171 .NET)
(compiled Apr 1 2005,17:53:34)
;
_computing_molecular_graphics
;
'ORTEP (M. N. Burnett, C. K. Johnson, ORTEP-III: Oak Ridge Thermal Ellipsoid
;
_computing_publication_material 'PLATON (A. L. Spek, Acta Crystallogr, Sect. A, 1990, 46, C34, 1995 version).'
_computing_structure_refinement 'SHELXL-97 (Sheldrick, 1997)'
_computing_structure_solution SIR-92
_diffrn_ambient_temperature 173
_diffrn_detector_area_resol_mean 15.9809
_diffrn_measured_fraction_theta_full 0.995
_diffrn_measured_fraction_theta_max 0.995
_diffrn_measurement_device 'CCD camera on \k-goniostat'
_diffrn_measurement_device_type KappaCCD
_diffrn_measurement_method omega-scan
_diffrn_orient_matrix_UB_11 0.0478715708
_diffrn_orient_matrix_UB_12 0.0255249618
_diffrn_orient_matrix_UB_13 0.0410855038
_diffrn_orient_matrix_UB_21 -0.0656954221
_diffrn_orient_matrix_UB_22 0.0191065316
_diffrn_orient_matrix_UB_23 -0.0505676773
_diffrn_orient_matrix_UB_31 -0.0382934173
_diffrn_orient_matrix_UB_32 -0.0009246329
_diffrn_orient_matrix_UB_33 0.0857308076
_diffrn_radiation_collimation 0.5
_diffrn_radiation_monochromator graphite
_diffrn_radiation_source 'fine-focus sealed tube'
_diffrn_radiation_type 'Mo K\a'
_diffrn_radiation_wavelength 0.71073
_diffrn_reflns_av_R_equivalents 0.0572
_diffrn_reflns_av_sigmaI/netI 0.0859
_diffrn_reflns_limit_h_max 9
_diffrn_reflns_limit_h_min -8
_diffrn_reflns_limit_k_max 21
_diffrn_reflns_limit_k_min -27
_diffrn_reflns_limit_l_max 8
_diffrn_reflns_limit_l_min -8
_diffrn_reflns_number 5933
_diffrn_reflns_theta_full 25.74
_diffrn_reflns_theta_max 25.74
_diffrn_reflns_theta_min 4.48
_diffrn_source_current 40
_diffrn_source_type 'Spellman generator'
_diffrn_source_voltage 50
_exptl_absorpt_coefficient_mu 0.145
_exptl_absorpt_correction_T_max 0.99999
_exptl_absorpt_correction_T_min 0.95812
_exptl_absorpt_correction_type multi-scan
_exptl_absorpt_process_details
;SCALE3 ABSPACK - An Oxford Diffraction program (1.0.4,gui:1.0.3)
(C) 2005 Oxford Diffraction Ltd.
;
_exptl_crystal_colour yellow
_exptl_crystal_density_diffrn 1.596
_exptl_crystal_density_method 'not measured'
_exptl_crystal_description needle
_exptl_crystal_F_000 592
_exptl_crystal_size_max 0.28
_exptl_crystal_size_mid 0.11
_exptl_crystal_size_min 0.10
_refine_diff_density_max 0.396
_refine_diff_density_min -0.201
_refine_diff_density_rms 0.050
_refine_ls_extinction_method none
_refine_ls_goodness_of_fit_ref 0.809
_refine_ls_hydrogen_treatment refall
_refine_ls_matrix_type full
_refine_ls_number_parameters 221
_refine_ls_number_reflns 2257
_refine_ls_number_restraints 0
_refine_ls_restrained_S_all 0.809
_refine_ls_R_factor_all 0.0813
_refine_ls_R_factor_gt 0.0386
_refine_ls_shift/su_max 0.000
_refine_ls_shift/su_mean 0.000
_refine_ls_structure_factor_coef Fsqd
_refine_ls_weighting_details 'calc w=1/[\s^2^(Fo^2^)+(0.1000P)^2^+0.0000P] where P=(Fo^2^+2Fc^2^)/3'
_refine_ls_weighting_scheme calc
_refine_ls_wR_factor_gt 0.0675
_refine_ls_wR_factor_ref 0.0738
_reflns_number_gt 1262
_reflns_number_total 2257
_reflns_threshold_expression >2sigma(I)
_cod_data_source_file c2dt31217d.txt
_cod_data_source_block gx003
_cod_database_code 7020066

loop_
_symmetry_equiv_pos_as_xyz
'x, y, z'
'-x, y+1/2, -z+1/2'
'-x, -y, -z'
'x, -y-1/2, z-1/2'

loop_
_atom_site_label
_atom_site_type_symbol
_atom_site_fract_x
_atom_site_fract_y
_atom_site_fract_z
_atom_site_U_iso_or_equiv
_atom_site_adp_type
_atom_site_occupancy
_atom_site_symmetry_multiplicity
_atom_site_calc_flag
N11 N -0.2469(3) 0.21962(10) 0.2401(4) 0.0248(5) Uani 1 1 d
N12 N 0.7585(3) 0.47656(10) 0.8903(4) 0.0264(5) Uani 1 1 d
O3 O 0.8764(2) 0.46261(8) 0.7699(3) 0.0462(5) Uani 1 1 d
O2 O -0.3154(2) 0.19091(7) 0.3915(3) 0.0318(4) Uani 1 1 d
O4 O 0.8386(2) 0.43337(8) 1.2876(3) 0.0273(4) Uani 1 1 d
H4A H 0.932(3) 0.4265(12) 1.332(4) 0.049(10) Uiso 1 1 d
H4B H 0.803(3) 0.4646(12) 1.355(4) 0.056(9) Uiso 1 1 d
H11A H -0.277(4) 0.1995(13) 0.107(5) 0.075(10) Uiso 1 1 d
H11C H -0.131(3) 0.2158(9) 0.281(4) 0.032(7) Uiso 1 1 d
H11B H -0.275(3) 0.2608(12) 0.234(4) 0.045(8) Uiso 1 1 d
H5A H 0.285(3) 0.6336(12) 0.666(4) 0.049(9) Uiso 1 1 d
H5B H 0.434(3) 0.6623(11) 0.699(4) 0.037(9) Uiso 1 1 d
H2 H -0.407(4) 0.1727(14) 0.325(5) 0.085(12) Uiso 1 1 d
H12C H 0.791(3) 0.4616(10) 1.019(4) 0.038(8) Uiso 1 1 d
H12B H 0.748(3) 0.5190(14) 0.891(4) 0.062(9) Uiso 1 1 d
H12A H 0.645(3) 0.4591(10) 0.826(4) 0.049(8) Uiso 1 1 d
H3 H 0.935(4) 0.4312(13) 0.832(5) 0.078(11) Uiso 1 1 d
O5 O 0.3414(3) 0.66739(8) 0.6425(3) 0.0265(4) Uani 1 1 d
N10 N 0.2875(2) 0.25915(8) 0.5937(3) 0.0205(5) Uani 1 1 d
N4 N 0.1763(2) 0.41125(8) 0.5211(3) 0.0231(5) Uani 1 1 d
N7 N 0.2314(2) 0.10633(7) 0.5736(3) 0.0230(5) Uani 1 1 d
C1 C 0.2605(3) 0.36135(9) 0.5796(3) 0.0175(5) Uani 1 1 d
N9 N 0.1885(2) 0.30266(7) 0.5288(3) 0.0195(4) Uani 1 1 d
N8 N 0.3216(2) 0.15550(7) 0.6372(3) 0.0222(5) Uani 1 1 d
O1 O 0.03866(19) 0.30114(6) 0.4305(3) 0.0339(5) Uani 1 1 d
N5 N 0.0765(2) 0.18226(7) 0.4390(3) 0.0226(5) Uani 1 1 d
N1 N 0.4144(2) 0.37009(7) 0.6887(3) 0.0230(5) Uani 1 1 d
N3 N 0.2860(2) 0.45477(8) 0.5985(3) 0.0278(5) Uani 1 1 d
N2 N 0.4282(2) 0.43014(8) 0.6993(3) 0.0263(5) Uani 1 1 d
N6 N 0.0861(2) 0.12199(8) 0.4569(3) 0.0233(5) Uani 1 1 d
C2 C 0.2232(3) 0.20114(9) 0.5527(3) 0.0176(5) Uani 1 1 d

loop_
_atom_site_aniso_label
_atom_site_aniso_U_11
_atom_site_aniso_U_22
_atom_site_aniso_U_33
_atom_site_aniso_U_23
_atom_site_aniso_U_13
_atom_site_aniso_U_12
N11 0.0188(14) 0.0262(12) 0.0281(14) 0.0008(11) 0.0016(10) -0.0022(9)
N12 0.0229(14) 0.0229(13) 0.0323(14) 0.0014(11) 0.0030(10) 0.0024(9)
O3 0.0437(13) 0.0506(12) 0.0499(13) 0.0229(11) 0.0225(10) 0.0253(10)
O2 0.0289(11) 0.0392(10) 0.0263(10) 0.0017(9) 0.0032(8) -0.0150(9)
O4 0.0209(12) 0.0247(10) 0.0350(11) -0.0027(9) 0.0029(9) 0.0029(8)
O5 0.0195(12) 0.0279(10) 0.0305(11) 0.0032(9) 0.0017(9) 0.0000(8)
N10 0.0200(11) 0.0181(10) 0.0232(11) -0.0009(9) 0.0037(8) 0.0015(8)
N4 0.0222(12) 0.0188(10) 0.0272(12) -0.0011(10) 0.0029(9) -0.0008(8)
N7 0.0224(12) 0.0203(10) 0.0262(12) -0.0015(9) 0.0045(9) -0.0022(8)
C1 0.0185(13) 0.0164(12) 0.0186(13) -0.0023(11) 0.0061(10) -0.0006(10)
N9 0.0149(11) 0.0211(10) 0.0215(11) -0.0001(9) 0.0017(8) 0.0010(8)
N8 0.0225(12) 0.0171(10) 0.0266(12) 0.0000(9) 0.0043(9) 0.0002(8)
O1 0.0191(10) 0.0328(10) 0.0445(12) -0.0020(9) -0.0060(8) -0.0007(7)
N5 0.0202(12) 0.0205(11) 0.0264(12) -0.0013(10) 0.0033(9) -0.0028(8)
N1 0.0190(12) 0.0185(10) 0.0306(12) -0.0012(10) 0.0034(9) 0.0006(8)
N3 0.0257(13) 0.0205(10) 0.0351(13) 0.0013(10) 0.0014(10) -0.0009(9)
N2 0.0215(12) 0.0203(10) 0.0353(13) 0.0001(10) 0.0018(9) 0.0005(8)
N6 0.0194(12) 0.0229(11) 0.0269(12) 0.0004(9) 0.0030(9) -0.0017(8)
C2 0.0180(14) 0.0184(12) 0.0173(12) -0.0007(10) 0.0059(10) 0.0022(9)

loop_
_atom_type_symbol
_atom_type_description
_atom_type_scat_dispersion_real
_atom_type_scat_dispersion_imag
_atom_type_scat_source
C C 0.0033 0.0016 'International Tables Vol C Tables 4.2.6.8 and 6.1.1.4'
H H 0.0000 0.0000 'International Tables Vol C Tables 4.2.6.8 and 6.1.1.4'
N N 0.0061 0.0033 'International Tables Vol C Tables 4.2.6.8 and 6.1.1.4'
O O 0.0106 0.0060 'International Tables Vol C Tables 4.2.6.8 and 6.1.1.4'

loop_
_geom_angle_atom_site_label_1
_geom_angle_atom_site_label_2
_geom_angle_atom_site_label_3
_geom_angle
O2 N11 H11A 113.1(17)
O2 N11 H11C 105.4(14)
H11A N11 H11C 106(2)
O2 N11 H11B 110.1(16)
H11A N11 H11B 113(2)
H11C N11 H11B 109.0(19)
O3 N12 H12C 111.9(14)
O3 N12 H12B 107.3(17)
H12C N12 H12B 111(2)
O3 N12 H12A 109.2(15)
H12C N12 H12A 109(2)
H12B N12 H12A 108(2)
N12 O3 H3 105(2)
N11 O2 H2 105(2)
H4A O4 H4B 110(2)
H5A O5 H5B 105(2)
N9 N10 C2 116.93(17)
C1 N4 N3 103.50(16)
N6 N7 N8 109.52(16)
N4 C1 N1 114.19(18)
N4 C1 N9 122.30(18)
N1 C1 N9 123.50(18)
O1 N9 N10 128.99(18)
O1 N9 C1 116.56(16)
N10 N9 C1 114.44(16)
N7 N8 C2 104.37(16)
C2 N5 N6 103.51(17)
C1 N1 N2 103.54(16)
N2 N3 N4 109.42(16)
N3 N2 N1 109.35(16)
N7 N6 N5 110.15(16)
N5 C2 N8 112.44(18)
N5 C2 N10 130.69(19)
N8 C2 N10 116.87(18)

loop_
_geom_bond_atom_site_label_1
_geom_bond_atom_site_label_2
_geom_bond_distance
N11 O2 1.410(2)
N11 H11A 0.99(3)
N11 H11C 0.92(2)
N11 H11B 0.94(3)
N12 O3 1.408(3)
N12 H12C 0.91(3)
N12 H12B 0.95(3)
N12 H12A 1.01(3)
O3 H3 0.90(3)
O2 H2 0.88(3)
O4 H4A 0.77(3)
O4 H4B 0.91(3)
O5 H5A 0.91(3)
O5 H5B 0.77(3)
N10 N9 1.273(2)
N10 C2 1.396(3)
N4 C1 1.318(2)
N4 N3 1.341(2)
N7 N6 1.316(2)
N7 N8 1.334(2)
C1 N1 1.320(2)
C1 N9 1.440(3)
N9 O1 1.253(2)
N8 C2 1.341(3)
N5 C2 1.336(3)
N5 N6 1.346(2)
N1 N2 1.340(2)
N3 N2 1.324(2)

loop_
_geom_hbond_atom_site_label_D
_geom_hbond_atom_site_label_H
_geom_hbond_atom_site_label_A
_geom_hbond_distance_DH
_geom_hbond_distance_HA
_geom_hbond_distance_DA
_geom_hbond_angle_DHA
_geom_hbond_site_symmetry_A
O4 H4A N4 0.77(3) 2.14(3) 2.892(3) 167(3) 1_656
O4 H4B N3 0.91(3) 1.98(3) 2.847(3) 159(2) 3_667
N11 H11A O5 0.99(3) 1.80(3) 2.785(3) 176(3) 2_545
N11 H11C N5 0.92(2) 1.94(3) 2.801(3) 155(2) .
N11 H11C O1 0.92(2) 2.43(2) 3.002(3) 120.1(16) .
N11 H11B O5 0.94(3) 1.93(3) 2.788(3) 151(2) 3_566
N11 H11B O2 0.94(3) 2.50(3) 3.040(3) 116.2(19) 4_565
O5 H5A O4 0.91(3) 1.85(3) 2.763(3) 178(2) 3_667
O5 H5B N8 0.77(3) 2.06(3) 2.826(3) 175(3) 2_656
O2 H2 N1 0.88(3) 1.81(3) 2.687(2) 175(3) 4_465
O2 H2 N2 0.88(3) 2.69(3) 3.477(2) 149(3) 4_465
N12 H12C O4 0.91(3) 1.88(3) 2.790(3) 175(2) .
N12 H12B N7 0.95(3) 1.96(3) 2.895(3) 169(2) 2_656
N12 H12A N2 1.01(3) 1.89(3) 2.899(3) 177(2) .
O3 H3 N6 0.90(3) 1.78(3) 2.665(2) 169(3) 4_666

loop_
_geom_torsion_atom_site_label_1
_geom_torsion_atom_site_label_2
_geom_torsion_atom_site_label_3
_geom_torsion_atom_site_label_4
_geom_torsion
N3 N4 C1 N1 0.3(3)
N3 N4 C1 N9 179.9(2)
C2 N10 N9 O1 -0.4(3)
C2 N10 N9 C1 178.65(18)
N4 C1 N9 O1 -2.1(3)
N1 C1 N9 O1 177.5(2)
N4 C1 N9 N10 178.7(2)
N1 C1 N9 N10 -1.7(3)
N6 N7 N8 C2 0.0(2)
N4 C1 N1 N2 -0.1(3)
N9 C1 N1 N2 -179.7(2)
C1 N4 N3 N2 -0.3(2)
N4 N3 N2 N1 0.3(3)
C1 N1 N2 N3 -0.1(2)
N8 N7 N6 N5 0.3(3)
C2 N5 N6 N7 -0.5(2)
N6 N5 C2 N8 0.5(3)
N6 N5 C2 N10 179.9(2)
N7 N8 C2 N5 -0.3(3)
N7 N8 C2 N10 -179.78(18)
N9 N10 C2 N5 6.8(3)
N9 N10 C2 N8 -173.9(2)
